data_4326342
loop_
_publ_author_name
'Sabuj Kundu'
'William W. Brennessel'
'William D. Jones'

_publ_contact_author_address 'Department of Chemistry, University of Rochester, Rochester, New York 14627'
_publ_contact_author_email jones@chem.rochester.edu
_publ_contact_author_name 'William D. Jones'
_publ_section_title
;
 Synthesis and Reactivity of New Ni, Pd, and Pt
 2,6-Bis(di-tert-butylphosphinito)pyridine Pincer Complexes
;
_journal_name_full 'Inorganic Chemistry'
_journal_page_first 9443
_journal_page_last 9453
_journal_paper_doi 10.1021/ic201102v
_journal_volume 50
_journal_year 2011
_chemical_formula_moiety 'C26.01 H44.34 N Ni O2.17 P2'
_chemical_formula_sum 'C26.01 H44.34 N Ni O2.17 P2'
_chemical_formula_weight 526.44
_chemical_name_common jonsk18
_chemical_name_systematic
; 
 Ni(PONOP)(Ph) 
;
_space_group_IT_number 2
_symmetry_cell_setting triclinic
_symmetry_space_group_name_Hall '-P 1'
_symmetry_space_group_name_H-M 'P -1'
_atom_sites_solution_hydrogens geom
_atom_sites_solution_primary direct
_atom_sites_solution_secondary difmap
_audit_creation_method SHELXL-97
_cell_angle_alpha 91.503(2)
_cell_angle_beta 100.764(2)
_cell_angle_gamma 109.749(2)
_cell_formula_units_Z 2
_cell_length_a 8.2975(10)
_cell_length_b 10.5455(12)
_cell_length_c 16.913(2)
_cell_measurement_reflns_used 2345
_cell_measurement_temperature 100.0(1)
_cell_measurement_theta_max 22.66
_cell_measurement_theta_min 2.67
_cell_volume 1362.0(3)
_computing_cell_refinement 'SAINT (Bruker, 2009)'
_computing_data_collection 'APEX2 (Bruker, 2010)'
_computing_data_reduction 'SAINT (Bruker, 2009)'
_computing_molecular_graphics 'SHELXTL (Sheldrick, 2008)'
_computing_publication_material 'SHELXTL (Sheldrick, 2008)'
_computing_structure_refinement 'SHELXL-97 (Sheldrick, 2008)'
_computing_structure_solution 'SIR97 (Altomare et al., 1999)'
_diffrn_ambient_temperature 100.0(1)
_diffrn_measured_fraction_theta_full 1.000
_diffrn_measured_fraction_theta_max 1.000
_diffrn_measurement_device_type 'Bruker SMART APEX II CCD Platform'
_diffrn_measurement_method 'area detector, \w scans per \f'
_diffrn_radiation_monochromator graphite
_diffrn_radiation_source 'fine-focus sealed tube'
_diffrn_radiation_type MoK\a
_diffrn_radiation_wavelength 0.71073
_diffrn_reflns_av_R_equivalents 0.1138
_diffrn_reflns_av_sigmaI/netI 0.0998
_diffrn_reflns_limit_h_max 9
_diffrn_reflns_limit_h_min -9
_diffrn_reflns_limit_k_max 12
_diffrn_reflns_limit_k_min -12
_diffrn_reflns_limit_l_max 20
_diffrn_reflns_limit_l_min -20
_diffrn_reflns_number 18319
_diffrn_reflns_theta_full 25.03
_diffrn_reflns_theta_max 25.03
_diffrn_reflns_theta_min 2.06
_diffrn_standards_number 0
_exptl_absorpt_coefficient_mu 0.853
_exptl_absorpt_correction_T_max 0.9667
_exptl_absorpt_correction_T_min 0.8480
_exptl_absorpt_correction_type multi-scan
_exptl_absorpt_process_details 'SADABS (Sheldrick, 2008)'
_exptl_crystal_colour yellow-orange
_exptl_crystal_density_diffrn 1.284
_exptl_crystal_description needle
_exptl_crystal_F_000 566
_exptl_crystal_size_max 0.20
_exptl_crystal_size_mid 0.08
_exptl_crystal_size_min 0.04
_refine_diff_density_max 0.383
_refine_diff_density_min -0.357
_refine_diff_density_rms 0.078
_refine_ls_extinction_method none
_refine_ls_goodness_of_fit_ref 1.005
_refine_ls_hydrogen_treatment constr
_refine_ls_matrix_type full
_refine_ls_number_parameters 311
_refine_ls_number_reflns 4806
_refine_ls_number_restraints 0
_refine_ls_restrained_S_all 1.005
_refine_ls_R_factor_all 0.1033
_refine_ls_R_factor_gt 0.0558
_refine_ls_shift/su_max 0.000
_refine_ls_shift/su_mean 0.000
_refine_ls_structure_factor_coef Fsqd
_refine_ls_weighting_details 'calc w=1/[\s^2^(Fo^2^)+(0.0410P)^2^+0.0000P] where P=(Fo^2^+2Fc^2^)/3'
_refine_ls_weighting_scheme calc
_refine_ls_wR_factor_gt 0.0997
_refine_ls_wR_factor_ref 0.1156
_reflns_number_gt 3074
_reflns_number_total 4806
_reflns_threshold_expression >2sigma(I)
_cod_data_source_file ic201102v_si_002_11.cif
_cod_data_source_block jonsk18_NiPh
_cod_database_code 4326342

loop_
_symmetry_equiv_pos_as_xyz
'x, y, z'
'-x, -y, -z'

loop_
_atom_site_label
_atom_site_type_symbol
_atom_site_fract_x
_atom_site_fract_y
_atom_site_fract_z
_atom_site_U_iso_or_equiv
_atom_site_adp_type
_atom_site_occupancy
_atom_site_symmetry_multiplicity
_atom_site_calc_flag
_atom_site_refinement_flags
_atom_site_disorder_assembly
_atom_site_disorder_group
Ni1 Ni 0.18661(8) 0.46769(5) 0.74700(4) 0.02683(18) Uani 1 1 d . . .
P1 P 0.18752(15) 0.32871(11) 0.65062(7) 0.0264(3) Uani 1 1 d . A .
P2 P 0.20046(16) 0.64555(11) 0.81973(7) 0.0289(3) Uani 1 1 d . A .
O1 O 0.3190(4) 0.4288(3) 0.59928(17) 0.0290(7) Uani 1 1 d . . .
O2 O 0.3119(4) 0.7698(3) 0.77387(18) 0.0371(8) Uani 1 1 d . . .
N1 N 0.3158(5) 0.5979(3) 0.6876(2) 0.0283(9) Uani 1 1 d . A .
C1 C 0.3817(6) 0.5669(4) 0.6238(3) 0.0252(10) Uani 1 1 d . A .
C2 C 0.4921(5) 0.6511(4) 0.5852(3) 0.0260(10) Uani 1 1 d . . .
H2 H 0.5282 0.6157 0.5421 0.031 Uiso 1 1 calc R A .
C3 C 0.5614(6) 0.8012(4) 0.6080(3) 0.0298(11) Uani 1 1 d . A .
H3A H 0.5277 0.8481 0.5613 0.036 Uiso 1 1 calc R . .
H3B H 0.6907 0.8339 0.6236 0.036 Uiso 1 1 calc R . .
C4 C 0.4866(6) 0.8320(4) 0.6781(3) 0.0319(11) Uani 1 1 d . . .
H4 H 0.5195 0.9233 0.6997 0.038 Uiso 1 1 calc R A .
C5 C 0.3779(6) 0.7362(4) 0.7097(3) 0.0287(11) Uani 1 1 d . A .
C6 C 0.0652(6) 0.3279(4) 0.8108(3) 0.0388(12) Uani 0.836(5) 1 d P A 1
C7 C -0.1059(7) 0.2557(5) 0.7945(3) 0.0339(15) Uani 0.836(5) 1 d P A 1
H7 H -0.1779 0.2752 0.7494 0.041 Uiso 0.836(5) 1 calc PR A 1
C8 C -0.1852(7) 0.1523(5) 0.8406(3) 0.0348(15) Uani 0.836(5) 1 d P A 1
H8 H -0.3084 0.1067 0.8278 0.042 Uiso 0.836(5) 1 calc PR A 1
C9 C -0.0861(7) 0.1183(5) 0.9025(3) 0.0311(14) Uani 0.836(5) 1 d P A 1
H9 H -0.1396 0.0485 0.9336 0.037 Uiso 0.836(5) 1 calc PR A 1
C10 C 0.0892(8) 0.1825(5) 0.9211(3) 0.0377(16) Uani 0.836(5) 1 d P A 1
H10 H 0.1586 0.1567 0.9644 0.045 Uiso 0.836(5) 1 calc PR A 1
C11 C 0.1681(8) 0.2866(5) 0.8766(3) 0.0349(15) Uani 0.836(5) 1 d P A 1
H11 H 0.2915 0.3311 0.8899 0.042 Uiso 0.836(5) 1 calc PR A 1
O3 O 0.0652(6) 0.3279(4) 0.8108(3) 0.0388(12) Uani 0.164(5) 1 d P A 5
H3 H 0.1389 0.3143 0.8478 0.047 Uiso 0.164(5) 1 calc PR A 5
C12 C -0.0165(6) 0.2603(4) 0.5713(3) 0.0299(11) Uani 1 1 d . . .
C13 C -0.1045(6) 0.3668(5) 0.5736(3) 0.0406(13) Uani 1 1 d . A .
H13A H -0.2061 0.3440 0.5286 0.061 Uiso 1 1 calc R . .
H13B H -0.0208 0.4561 0.5687 0.061 Uiso 1 1 calc R . .
H13C H -0.1428 0.3682 0.6249 0.061 Uiso 1 1 calc R . .
C14 C -0.1416(6) 0.1260(4) 0.5896(3) 0.0431(13) Uani 1 1 d . A .
H14A H -0.2580 0.1071 0.5556 0.065 Uiso 1 1 calc R . .
H14B H -0.1490 0.1315 0.6467 0.065 Uiso 1 1 calc R . .
H14C H -0.0982 0.0532 0.5784 0.065 Uiso 1 1 calc R . .
C15 C 0.0189(7) 0.2459(5) 0.4866(3) 0.0447(13) Uani 1 1 d . A .
H15A H -0.0910 0.2225 0.4466 0.067 Uiso 1 1 calc R . .
H15B H 0.0685 0.1743 0.4833 0.067 Uiso 1 1 calc R . .
H15C H 0.1019 0.3317 0.4758 0.067 Uiso 1 1 calc R . .
C16 C 0.3011(6) 0.2053(4) 0.6724(3) 0.0322(11) Uani 1 1 d . . .
C17 C 0.4715(7) 0.2883(6) 0.7301(3) 0.0609(16) Uani 1 1 d . A .
H17A H 0.5416 0.2309 0.7454 0.091 Uiso 1 1 calc R . .
H17B H 0.4452 0.3229 0.7787 0.091 Uiso 1 1 calc R . .
H17C H 0.5372 0.3644 0.7034 0.091 Uiso 1 1 calc R . .
C18 C 0.1981(7) 0.0864(5) 0.7146(3) 0.0505(15) Uani 1 1 d . A .
H18A H 0.2715 0.0329 0.7336 0.076 Uiso 1 1 calc R . .
H18B H 0.0927 0.0290 0.6764 0.076 Uiso 1 1 calc R . .
H18C H 0.1645 0.1214 0.7608 0.076 Uiso 1 1 calc R . .
C19 C 0.3433(7) 0.1509(5) 0.5983(3) 0.0512(15) Uani 1 1 d . A .
H19A H 0.4196 0.0986 0.6148 0.077 Uiso 1 1 calc R . .
H19B H 0.4030 0.2264 0.5696 0.077 Uiso 1 1 calc R . .
H19C H 0.2346 0.0923 0.5626 0.077 Uiso 1 1 calc R . .
C20 C -0.0041(6) 0.6819(4) 0.8134(3) 0.0328(11) Uani 1 1 d . . .
C21 C -0.0820(8) 0.6673(6) 0.7236(3) 0.0619(17) Uani 1 1 d . A .
H21A H -0.1949 0.6810 0.7156 0.093 Uiso 1 1 calc R . .
H21B H -0.0994 0.5764 0.7003 0.093 Uiso 1 1 calc R . .
H21C H -0.0022 0.7350 0.6970 0.093 Uiso 1 1 calc R . .
C22 C -0.1296(7) 0.5755(5) 0.8553(4) 0.0536(16) Uani 1 1 d . A .
H22A H -0.2470 0.5809 0.8410 0.080 Uiso 1 1 calc R . .
H22B H -0.0875 0.5931 0.9141 0.080 Uiso 1 1 calc R . .
H22C H -0.1341 0.4849 0.8376 0.080 Uiso 1 1 calc R . .
C23 C 0.0225(7) 0.8232(4) 0.8496(3) 0.0478(14) Uani 1 1 d . A .
H23A H -0.0871 0.8414 0.8350 0.072 Uiso 1 1 calc R . .
H23B H 0.1143 0.8903 0.8284 0.072 Uiso 1 1 calc R . .
H23C H 0.0573 0.8288 0.9086 0.072 Uiso 1 1 calc R . .
C24 C 0.3443(6) 0.6873(4) 0.9216(3) 0.0348(12) Uani 1 1 d . . .
C25 C 0.5012(6) 0.6464(5) 0.9114(3) 0.0423(13) Uani 1 1 d . A .
H25A H 0.5796 0.6572 0.9641 0.063 Uiso 1 1 calc R . .
H25B H 0.5649 0.7044 0.8747 0.063 Uiso 1 1 calc R . .
H25C H 0.4591 0.5517 0.8887 0.063 Uiso 1 1 calc R . .
C26 C 0.2545(7) 0.6074(5) 0.9848(3) 0.0481(14) Uani 1 1 d . A .
H26A H 0.3416 0.6161 1.0344 0.072 Uiso 1 1 calc R . .
H26B H 0.1983 0.5118 0.9640 0.072 Uiso 1 1 calc R . .
H26C H 0.1657 0.6430 0.9965 0.072 Uiso 1 1 calc R . .
C27 C 0.4143(7) 0.8384(5) 0.9508(3) 0.0490(14) Uani 1 1 d . A .
H27A H 0.5059 0.8557 0.9998 0.074 Uiso 1 1 calc R . .
H27B H 0.3186 0.8652 0.9628 0.074 Uiso 1 1 calc R . .
H27C H 0.4633 0.8909 0.9085 0.074 Uiso 1 1 calc R . .

loop_
_atom_site_aniso_label
_atom_site_aniso_U_11
_atom_site_aniso_U_22
_atom_site_aniso_U_33
_atom_site_aniso_U_23
_atom_site_aniso_U_13
_atom_site_aniso_U_12
Ni1 0.0319(4) 0.0190(3) 0.0279(4) 0.0003(2) 0.0136(3) 0.0029(2)
P1 0.0342(7) 0.0179(6) 0.0259(7) 0.0017(5) 0.0118(6) 0.0047(5)
P2 0.0379(8) 0.0208(6) 0.0290(7) 0.0022(5) 0.0155(6) 0.0071(5)
O1 0.0409(19) 0.0152(15) 0.0280(18) -0.0012(13) 0.0169(15) 0.0013(13)
O2 0.060(2) 0.0186(16) 0.038(2) 0.0022(15) 0.0306(18) 0.0098(15)
N1 0.038(2) 0.0203(19) 0.025(2) -0.0024(17) 0.0129(18) 0.0058(17)
C1 0.029(3) 0.019(2) 0.028(3) 0.003(2) 0.008(2) 0.0072(19)
C2 0.030(3) 0.024(2) 0.026(3) 0.002(2) 0.012(2) 0.009(2)
C3 0.034(3) 0.020(2) 0.034(3) 0.002(2) 0.013(2) 0.003(2)
C4 0.046(3) 0.016(2) 0.033(3) 0.003(2) 0.017(2) 0.007(2)
C5 0.036(3) 0.022(2) 0.027(3) 0.000(2) 0.009(2) 0.008(2)
C6 0.062(3) 0.024(2) 0.031(3) 0.003(2) 0.017(2) 0.012(2)
C7 0.042(4) 0.029(3) 0.030(3) 0.004(3) 0.015(3) 0.007(3)
C8 0.030(3) 0.029(3) 0.042(4) -0.001(3) 0.011(3) 0.006(3)
C9 0.048(4) 0.018(3) 0.032(3) 0.002(2) 0.022(3) 0.011(3)
C10 0.059(4) 0.026(3) 0.031(3) 0.008(3) 0.013(3) 0.015(3)
C11 0.041(4) 0.024(3) 0.036(4) 0.000(3) 0.010(3) 0.006(3)
O3 0.062(3) 0.024(2) 0.031(3) 0.003(2) 0.017(2) 0.012(2)
C12 0.035(3) 0.022(2) 0.024(3) 0.001(2) 0.007(2) 0.000(2)
C13 0.041(3) 0.038(3) 0.038(3) 0.006(2) 0.003(2) 0.010(2)
C14 0.043(3) 0.028(3) 0.044(3) -0.001(2) 0.009(3) -0.004(2)
C15 0.050(3) 0.041(3) 0.033(3) -0.001(2) 0.007(3) 0.004(3)
C16 0.040(3) 0.028(2) 0.034(3) 0.012(2) 0.017(2) 0.014(2)
C17 0.064(4) 0.074(4) 0.056(4) 0.014(3) 0.011(3) 0.039(4)
C18 0.070(4) 0.046(3) 0.054(4) 0.026(3) 0.035(3) 0.032(3)
C19 0.079(4) 0.043(3) 0.052(4) 0.015(3) 0.037(3) 0.036(3)
C20 0.042(3) 0.028(2) 0.034(3) 0.001(2) 0.014(2) 0.015(2)
C21 0.070(4) 0.081(4) 0.045(4) -0.009(3) -0.003(3) 0.048(4)
C22 0.044(3) 0.034(3) 0.089(5) 0.001(3) 0.030(3) 0.012(3)
C23 0.067(4) 0.027(3) 0.059(4) 0.012(3) 0.025(3) 0.021(3)
C24 0.044(3) 0.026(2) 0.036(3) -0.001(2) 0.015(2) 0.013(2)
C25 0.039(3) 0.036(3) 0.048(3) -0.007(3) 0.006(3) 0.011(2)
C26 0.067(4) 0.051(3) 0.032(3) 0.008(3) 0.017(3) 0.024(3)
C27 0.056(4) 0.038(3) 0.047(3) -0.015(3) 0.005(3) 0.015(3)

loop_
_atom_type_symbol
_atom_type_description
_atom_type_scat_dispersion_real
_atom_type_scat_dispersion_imag
_atom_type_scat_source
C C 0.0033 0.0016 'International Tables Vol C Tables 4.2.6.8 and 6.1.1.4'
H H 0.0000 0.0000 'International Tables Vol C Tables 4.2.6.8 and 6.1.1.4'
N N 0.0061 0.0033 'International Tables Vol C Tables 4.2.6.8 and 6.1.1.4'
O O 0.0106 0.0060 'International Tables Vol C Tables 4.2.6.8 and 6.1.1.4'
P P 0.1023 0.0942 'International Tables Vol C Tables 4.2.6.8 and 6.1.1.4'
Ni Ni 0.3393 1.1124 'International Tables Vol C Tables 4.2.6.8 and 6.1.1.4'

loop_
_geom_angle_atom_site_label_1
_geom_angle_atom_site_label_2
_geom_angle_atom_site_label_3
_geom_angle
N1 Ni1 C6 176.19(19)
N1 Ni1 P1 82.82(11)
C6 Ni1 P1 95.82(13)
N1 Ni1 P2 82.81(11)
C6 Ni1 P2 98.85(13)
P1 Ni1 P2 164.65(5)
O1 P1 C16 99.17(18)
O1 P1 C12 100.47(18)
C16 P1 C12 113.1(2)
O1 P1 Ni1 102.36(11)
C16 P1 Ni1 120.33(16)
C12 P1 Ni1 116.50(15)
O2 P2 C20 100.83(19)
O2 P2 C24 99.44(19)
C20 P2 C24 114.0(2)
O2 P2 Ni1 102.56(11)
C20 P2 Ni1 117.24(15)
C24 P2 Ni1 118.16(15)
C1 O1 P1 117.2(2)
C5 O2 P2 117.4(3)
C1 N1 C5 111.6(3)
C1 N1 Ni1 123.7(3)
C5 N1 Ni1 124.0(3)
C2 C1 N1 128.0(4)
C2 C1 O1 119.2(4)
N1 C1 O1 112.8(3)
C1 C2 C3 121.5(4)
C1 C2 H2 119.3
C3 C2 H2 119.3
C2 C3 C4 109.3(3)
C2 C3 H3A 109.8
C4 C3 H3A 109.8
C2 C3 H3B 109.8
C4 C3 H3B 109.8
H3A C3 H3B 108.3
C5 C4 C3 121.8(4)
C5 C4 H4 119.1
C3 C4 H4 119.1
C4 C5 N1 127.9(4)
C4 C5 O2 119.6(4)
N1 C5 O2 112.5(4)
C7 C6 C11 115.2(4)
C7 C6 Ni1 125.9(4)
C11 C6 Ni1 118.6(4)
C6 C7 C8 123.5(5)
C6 C7 H7 118.2
C8 C7 H7 118.2
C9 C8 C7 119.7(5)
C9 C8 H8 120.2
C7 C8 H8 120.2
C8 C9 C10 120.6(5)
C8 C9 H9 119.7
C10 C9 H9 119.7
C9 C10 C11 120.0(6)
C9 C10 H10 120.0
C11 C10 H10 120.0
C10 C11 C6 120.9(5)
C10 C11 H11 119.5
C6 C11 H11 119.5
C14 C12 C15 109.9(4)
C14 C12 C13 108.2(4)
C15 C12 C13 108.5(4)
C14 C12 P1 112.6(3)
C15 C12 P1 112.9(3)
C13 C12 P1 104.4(3)
C12 C13 H13A 109.5
C12 C13 H13B 109.5
H13A C13 H13B 109.5
C12 C13 H13C 109.5
H13A C13 H13C 109.5
H13B C13 H13C 109.5
C12 C14 H14A 109.5
C12 C14 H14B 109.5
H14A C14 H14B 109.5
C12 C14 H14C 109.5
H14A C14 H14C 109.5
H14B C14 H14C 109.5
C12 C15 H15A 109.5
C12 C15 H15B 109.5
H15A C15 H15B 109.5
C12 C15 H15C 109.5
H15A C15 H15C 109.5
H15B C15 H15C 109.5
C19 C16 C17 109.0(4)
C19 C16 C18 109.3(4)
C17 C16 C18 109.3(4)
C19 C16 P1 113.4(3)
C17 C16 P1 103.3(3)
C18 C16 P1 112.3(3)
C16 C17 H17A 109.5
C16 C17 H17B 109.5
H17A C17 H17B 109.5
C16 C17 H17C 109.5
H17A C17 H17C 109.5
H17B C17 H17C 109.5
C16 C18 H18A 109.5
C16 C18 H18B 109.5
H18A C18 H18B 109.5
C16 C18 H18C 109.5
H18A C18 H18C 109.5
H18B C18 H18C 109.5
C16 C19 H19A 109.5
C16 C19 H19B 109.5
H19A C19 H19B 109.5
C16 C19 H19C 109.5
H19A C19 H19C 109.5
H19B C19 H19C 109.5
C21 C20 C23 109.4(4)
C21 C20 C22 109.5(4)
C23 C20 C22 109.4(4)
C21 C20 P2 104.8(3)
C23 C20 P2 114.2(3)
C22 C20 P2 109.4(3)
C20 C21 H21A 109.5
C20 C21 H21B 109.5
H21A C21 H21B 109.5
C20 C21 H21C 109.5
H21A C21 H21C 109.5
H21B C21 H21C 109.5
C20 C22 H22A 109.5
C20 C22 H22B 109.5
H22A C22 H22B 109.5
C20 C22 H22C 109.5
H22A C22 H22C 109.5
H22B C22 H22C 109.5
C20 C23 H23A 109.5
C20 C23 H23B 109.5
H23A C23 H23B 109.5
C20 C23 H23C 109.5
H23A C23 H23C 109.5
H23B C23 H23C 109.5
C26 C24 C27 109.0(4)
C26 C24 C25 110.1(4)
C27 C24 C25 107.8(4)
C26 C24 P2 112.0(3)
C27 C24 P2 113.8(3)
C25 C24 P2 104.0(3)
C24 C25 H25A 109.5
C24 C25 H25B 109.5
H25A C25 H25B 109.5
C24 C25 H25C 109.5
H25A C25 H25C 109.5
H25B C25 H25C 109.5
C24 C26 H26A 109.5
C24 C26 H26B 109.5
H26A C26 H26B 109.5
C24 C26 H26C 109.5
H26A C26 H26C 109.5
H26B C26 H26C 109.5
C24 C27 H27A 109.5
C24 C27 H27B 109.5
H27A C27 H27B 109.5
C24 C27 H27C 109.5
H27A C27 H27C 109.5
H27B C27 H27C 109.5

loop_
_geom_bond_atom_site_label_1
_geom_bond_atom_site_label_2
_geom_bond_distance
Ni1 N1 1.877(3)
Ni1 C6 1.959(4)
Ni1 P1 2.1660(13)
Ni1 P2 2.1737(13)
P1 O1 1.638(3)
P1 C16 1.855(5)
P1 C12 1.861(5)
P2 O2 1.636(3)
P2 C20 1.848(5)
P2 C24 1.850(5)
O1 C1 1.392(5)
O2 C5 1.391(5)
N1 C1 1.376(5)
N1 C5 1.387(5)
C1 C2 1.326(5)
C2 C3 1.501(5)
C2 H2 0.9500
C3 C4 1.512(6)
C3 H3A 0.9900
C3 H3B 0.9900
C4 C5 1.309(6)
C4 H4 0.9500
C6 C7 1.336(7)
C6 C11 1.442(7)
C7 C8 1.408(7)
C7 H7 0.9500
C8 C9 1.342(7)
C8 H8 0.9500
C9 C10 1.351(8)
C9 H9 0.9500
C10 C11 1.393(7)
C10 H10 0.9500
C11 H11 0.9500
C12 C14 1.526(6)
C12 C15 1.528(6)
C12 C13 1.535(6)
C13 H13A 0.9800
C13 H13B 0.9800
C13 H13C 0.9800
C14 H14A 0.9800
C14 H14B 0.9800
C14 H14C 0.9800
C15 H15A 0.9800
C15 H15B 0.9800
C15 H15C 0.9800
C16 C19 1.511(6)
C16 C17 1.524(7)
C16 C18 1.537(6)
C17 H17A 0.9800
C17 H17B 0.9800
C17 H17C 0.9800
C18 H18A 0.9800
C18 H18B 0.9800
C18 H18C 0.9800
C19 H19A 0.9800
C19 H19B 0.9800
C19 H19C 0.9800
C20 C21 1.517(6)
C20 C23 1.524(6)
C20 C22 1.541(6)
C21 H21A 0.9800
C21 H21B 0.9800
C21 H21C 0.9800
C22 H22A 0.9800
C22 H22B 0.9800
C22 H22C 0.9800
C23 H23A 0.9800
C23 H23B 0.9800
C23 H23C 0.9800
C24 C26 1.526(6)
C24 C27 1.532(6)
C24 C25 1.540(6)
C25 H25A 0.9800
C25 H25B 0.9800
C25 H25C 0.9800
C26 H26A 0.9800
C26 H26B 0.9800
C26 H26C 0.9800
C27 H27A 0.9800
C27 H27B 0.9800
C27 H27C 0.9800

loop_
_geom_torsion_atom_site_label_1
_geom_torsion_atom_site_label_2
_geom_torsion_atom_site_label_3
_geom_torsion_atom_site_label_4
_geom_torsion
N1 Ni1 P1 O1 6.88(17)
C6 Ni1 P1 O1 -169.54(19)
P2 Ni1 P1 O1 27.6(3)
N1 Ni1 P1 C16 115.4(2)
C6 Ni1 P1 C16 -61.0(2)
P2 Ni1 P1 C16 136.1(3)
N1 Ni1 P1 C12 -101.62(19)
C6 Ni1 P1 C12 82.0(2)
P2 Ni1 P1 C12 -80.9(3)
N1 Ni1 P2 O2 0.09(18)
C6 Ni1 P2 O2 176.6(2)
P1 Ni1 P2 O2 -20.6(3)
N1 Ni1 P2 C20 109.4(2)
C6 Ni1 P2 C20 -74.0(2)
P1 Ni1 P2 C20 88.7(3)
N1 Ni1 P2 C24 -108.0(2)
C6 Ni1 P2 C24 68.6(2)
P1 Ni1 P2 C24 -128.7(3)
C16 P1 O1 C1 -128.4(3)
C12 P1 O1 C1 116.0(3)
Ni1 P1 O1 C1 -4.4(3)
C20 P2 O2 C5 -126.2(3)
C24 P2 O2 C5 117.0(3)
Ni1 P2 O2 C5 -4.9(3)
C6 Ni1 N1 C1 59(3)
P1 Ni1 N1 C1 -10.3(3)
P2 Ni1 N1 C1 175.1(4)
C6 Ni1 N1 C5 -111(3)
P1 Ni1 N1 C5 179.6(4)
P2 Ni1 N1 C5 5.0(3)
C5 N1 C1 C2 0.6(7)
Ni1 N1 C1 C2 -170.6(4)
C5 N1 C1 O1 -178.9(4)
Ni1 N1 C1 O1 9.9(5)
P1 O1 C1 C2 178.3(3)
P1 O1 C1 N1 -2.2(5)
N1 C1 C2 C3 -0.6(7)
O1 C1 C2 C3 178.8(4)
C1 C2 C3 C4 0.5(6)
C2 C3 C4 C5 -0.6(6)
C3 C4 C5 N1 0.7(8)
C3 C4 C5 O2 -179.6(4)
C1 N1 C5 C4 -0.7(7)
Ni1 N1 C5 C4 170.5(4)
C1 N1 C5 O2 179.7(4)
Ni1 N1 C5 O2 -9.2(5)
P2 O2 C5 C4 -171.1(4)
P2 O2 C5 N1 8.6(5)
N1 Ni1 C6 C7 -145(2)
P1 Ni1 C6 C7 -76.4(4)
P2 Ni1 C6 C7 99.1(4)
N1 Ni1 C6 C11 28(3)
P1 Ni1 C6 C11 96.6(3)
P2 Ni1 C6 C11 -87.9(3)
C11 C6 C7 C8 4.1(7)
Ni1 C6 C7 C8 177.2(4)
C6 C7 C8 C9 -2.9(8)
C7 C8 C9 C10 0.0(8)
C8 C9 C10 C11 1.2(8)
C9 C10 C11 C6 0.3(8)
C7 C6 C11 C10 -2.8(7)
Ni1 C6 C11 C10 -176.5(4)
O1 P1 C12 C14 157.9(3)
C16 P1 C12 C14 53.1(4)
Ni1 P1 C12 C14 -92.5(3)
O1 P1 C12 C15 32.8(3)
C16 P1 C12 C15 -72.0(4)
Ni1 P1 C12 C15 142.3(3)
O1 P1 C12 C13 -84.9(3)
C16 P1 C12 C13 170.3(3)
Ni1 P1 C12 C13 24.7(3)
O1 P1 C16 C19 -50.0(4)
C12 P1 C16 C19 55.6(4)
Ni1 P1 C16 C19 -160.2(3)
O1 P1 C16 C17 67.8(3)
C12 P1 C16 C17 173.4(3)
Ni1 P1 C16 C17 -42.5(4)
O1 P1 C16 C18 -174.6(3)
C12 P1 C16 C18 -69.0(4)
Ni1 P1 C16 C18 75.2(4)
O2 P2 C20 C21 63.6(4)
C24 P2 C20 C21 169.1(3)
Ni1 P2 C20 C21 -46.8(4)
O2 P2 C20 C23 -56.1(4)
C24 P2 C20 C23 49.5(4)
Ni1 P2 C20 C23 -166.4(3)
O2 P2 C20 C22 -179.1(3)
C24 P2 C20 C22 -73.5(4)
Ni1 P2 C20 C22 70.6(4)
O2 P2 C24 C26 166.7(3)
C20 P2 C24 C26 60.3(4)
Ni1 P2 C24 C26 -83.4(3)
O2 P2 C24 C27 42.5(4)
C20 P2 C24 C27 -63.9(4)
Ni1 P2 C24 C27 152.4(3)
O2 P2 C24 C25 -74.4(3)
C20 P2 C24 C25 179.2(3)
Ni1 P2 C24 C25 35.4(3)
